data_7022099
loop_
_publ_author_name
'Laurent, Pierre'
'Veyre, Laurent'
'Thieuleux, Chlo\'e'
'Donet, S\'ebastien'
'Cop\'eret, Christophe'

_publ_section_title
;
 From well-defined Pt(II) surface species to the controlled growth of
 silica supported Pt nanoparticles.
;
_journal_issue 1
_journal_name_full 'Dalton transactions (Cambridge, England : 2003)'
_journal_page_first 238
_journal_page_last 248
_journal_paper_doi 10.1039/c2dt31639k
_journal_volume 42
_journal_year 2013
_chemical_formula_moiety 'C21 H42 O4 Pt1 Si1'
_chemical_formula_sum 'C21 H42 O4 Pt Si'
_chemical_formula_weight 581.74
_space_group_IT_number 14
_symmetry_cell_setting monoclinic
_symmetry_space_group_name_Hall '-P 2yn'
_symmetry_space_group_name_H-M 'P 1 21/n 1'
_atom_sites_solution_hydrogens geom
_atom_sites_solution_primary direct
_cell_angle_alpha 90
_cell_angle_beta 95.187(9)
_cell_angle_gamma 90
_cell_formula_units_Z 4
_cell_length_a 9.4650(10)
_cell_length_b 8.6144(9)
_cell_length_c 30.436(3)
_cell_measurement_reflns_used 3752
_cell_measurement_temperature 150
_cell_measurement_theta_max 29.4660
_cell_measurement_theta_min 3.5736
_cell_volume 2471.4(4)
_computing_cell_refinement
;
CrysAlisPro, Agilent Technologies,
Version 1.171.35.19 (release 27-10-2011 CrysAlis171 .NET)
(compiled Oct 27 2011,15:02:11)
;
_computing_data_collection
;
CrysAlisPro, Agilent Technologies,
Version 1.171.35.19 (release 27-10-2011 CrysAlis171 .NET)
(compiled Oct 27 2011,15:02:11)
;
_computing_data_reduction
;
CrysAlisPro, Agilent Technologies,
Version 1.171.35.19 (release 27-10-2011 CrysAlis171 .NET)
(compiled Oct 27 2011,15:02:11)
;
_computing_molecular_graphics 'CAMERON (Watkin et al., 1996)'
_computing_publication_material 'CRYSTALS (Betteridge et al., 2003)'
_computing_structure_refinement 'CRYSTALS (Betteridge et al., 2003)'
_computing_structure_solution 'SIR97 (Altomare et al., 1999)'
_diffrn_ambient_temperature 150
_diffrn_detector_area_resol_mean 10.4685
_diffrn_measured_fraction_theta_full 0.997
_diffrn_measured_fraction_theta_max 0.880
_diffrn_measurement_device_type 'Xcalibur, Atlas, Gemini ultra'
_diffrn_measurement_method \w
_diffrn_radiation_monochromator graphite
_diffrn_radiation_source 'Enhance (Mo) X-ray Source'
_diffrn_radiation_type 'Mo K\a'
_diffrn_radiation_wavelength 0.7107
_diffrn_reflns_av_R_equivalents 0.089
_diffrn_reflns_limit_h_max 13
_diffrn_reflns_limit_h_min -11
_diffrn_reflns_limit_k_max 11
_diffrn_reflns_limit_k_min -11
_diffrn_reflns_limit_l_max 40
_diffrn_reflns_limit_l_min -40
_diffrn_reflns_number 22806
_diffrn_reflns_theta_full 26.282
_diffrn_reflns_theta_max 29.530
_diffrn_reflns_theta_min 3.581
_diffrn_standards_number 0
_exptl_absorpt_coefficient_mu 5.747
_exptl_absorpt_correction_T_max 0.556
_exptl_absorpt_correction_T_min 0.191
_exptl_absorpt_correction_type analytical
_exptl_absorpt_process_details
;
CrysAlisPro, Agilent Technologies,
Version 1.171.35.19 (release 27-10-2011 CrysAlis171 .NET)
(compiled Oct 27 2011,15:02:11)
Analytical numeric absorption correction using a multifaceted crystal
model based on expressions derived by R.C. Clark & J.S. Reid.
(Clark, R. C. & Reid, J. S. (1995). Acta Cryst. A51, 887-897)
;
_exptl_crystal_colour colorless
_exptl_crystal_density_diffrn 1.563
_exptl_crystal_density_method 'not measured'
_exptl_crystal_description block
_exptl_crystal_F_000 1168
_exptl_crystal_size_max 0.381
_exptl_crystal_size_mid 0.213
_exptl_crystal_size_min 0.130
_refine_diff_density_max 2.09
_refine_diff_density_min -3.57
_refine_ls_extinction_method None
_refine_ls_goodness_of_fit_ref 0.9917
_refine_ls_hydrogen_treatment none
_refine_ls_matrix_type full
_refine_ls_number_parameters 244
_refine_ls_number_reflns 6069
_refine_ls_number_restraints 6
_refine_ls_R_factor_all 0.0656
_refine_ls_R_factor_gt 0.0473
_refine_ls_shift/su_max 0.0010905
_refine_ls_shift/su_mean 0.0000166
_refine_ls_structure_factor_coef Fsqd
_refine_ls_weighting_details
;
Method, part 1, Chebychev polynomial, (Watkin, 1994, Prince, 1982)
[weight] = 1.0/[A~0~*T~0~(x)+A~1~*T~1~(x) ... +A~n-1~]*T~n-1~(x)]
where A~i~ are the Chebychev coefficients listed below and x= Fcalc/Fmax
Method = Robust Weighting (Prince, 1982)
W = [weight] * [1-(deltaF/6*sigmaF)^2^]^2^
A~i~ are:
0.289E+04 0.451E+04 0.301E+04 0.152E+04 469.
;
_refine_ls_weighting_scheme calc
_refine_ls_wR_factor_all 0.1490
_refine_ls_wR_factor_gt 0.1188
_refine_ls_wR_factor_ref 0.1490
_reflns_limit_h_max 13
_reflns_limit_h_min -13
_reflns_limit_k_max 11
_reflns_limit_k_min 0
_reflns_limit_l_max 40
_reflns_limit_l_min 0
_reflns_number_gt 4884
_reflns_number_total 6069
_reflns_threshold_expression I>2.0\s(I)
_oxford_diffrn_Wilson_B_factor 1.70
_oxford_diffrn_Wilson_scale 0.56
_oxford_refine_ls_r_factor_ref 0.0656
_oxford_refine_ls_scale 1.907(14)
_oxford_reflns_number_all 6069
_oxford_reflns_threshold_expression_ref I>-10.0\s(I)
_cod_data_source_file c2dt31639k.txt
_cod_data_source_block 1
_cod_depositor_comments
;
The following automatic conversions were performed:

'_symmetry_cell_setting' value 'Monoclinic' changed to 'monoclinic'
according to /home/saulius/struct/CIF-dictionaries/cif_core.dic
dictionary named 'cif_core.dic' version 2.4.2 from 2011-04-26.

Automatic conversion script
Id: cif_fix_values 1891 2012-01-12 08:04:46Z andrius 
;
_cod_original_sg_symbol_H-M 'P 1 21/n 1 '
_cod_original_formula_sum 'C21 H42 O4 Pt1 Si1'
_cod_database_code 7022099

loop_
_symmetry_equiv_pos_as_xyz
x,y,z
-x,-y,-z
-x+1/2,y+1/2,-z+1/2
x+1/2,-y+1/2,z+1/2

loop_
_atom_site_label
_atom_site_type_symbol
_atom_site_fract_x
_atom_site_fract_y
_atom_site_fract_z
_atom_site_U_iso_or_equiv
_atom_site_occupancy
_atom_site_adp_type
_atom_site_refinement_flags_posn
_atom_site_refinement_flags_adp
Pt1 Pt 0.17760(3) 0.61256(3) 0.567397(9) 0.0210 1.0000 Uani . .
O2 O 0.0391(6) 0.6386(7) 0.61217(19) 0.0245 1.0000 Uani . .
Si3 Si -0.0357(2) 0.7735(3) 0.63713(7) 0.0206 1.0000 Uani . .
O4 O 0.0644(6) 0.9195(7) 0.65438(19) 0.0268 1.0000 Uani . .
C5 C 0.1787(10) 0.9273(11) 0.6890(3) 0.0301 1.0000 Uani . .
C6 C 0.1169(13) 0.9398(16) 0.7330(3) 0.0470 1.0000 Uani . .
H61 H 0.1920 0.9408 0.7566 0.0720 1.0000 Uiso R .
H63 H 0.0635 1.0345 0.7340 0.0720 1.0000 Uiso R .
H62 H 0.0550 0.8534 0.7371 0.0719 1.0000 Uiso R .
C7 C 0.2619(11) 1.0725(14) 0.6795(4) 0.0447 1.0000 Uani . .
H72 H 0.3372 1.0883 0.7024 0.0691 1.0000 Uiso R .
H71 H 0.1999 1.1608 0.6779 0.0689 1.0000 Uiso R .
H73 H 0.3015 1.0607 0.6516 0.0689 1.0000 Uiso R .
C8 C 0.2720(12) 0.7845(14) 0.6873(4) 0.0473 1.0000 Uani . .
H83 H 0.3553 0.7971 0.7076 0.0731 1.0000 Uiso R .
H81 H 0.2208 0.6935 0.6951 0.0730 1.0000 Uiso R .
H82 H 0.3004 0.7726 0.6579 0.0729 1.0000 Uiso R .
O9 O -0.0957(7) 0.7033(7) 0.68156(18) 0.0253 1.0000 Uani . .
C10 C -0.1632(9) 0.5591(11) 0.6898(3) 0.0273 1.0000 Uani . .
C11 C -0.2645(12) 0.5142(13) 0.6501(4) 0.0477 1.0000 Uani . .
H111 H -0.3112 0.4186 0.6563 0.0729 1.0000 Uiso R .
H112 H -0.3342 0.5942 0.6445 0.0729 1.0000 Uiso R .
H113 H -0.2127 0.5011 0.6246 0.0731 1.0000 Uiso R .
C12 C -0.0506(12) 0.4344(14) 0.6977(4) 0.0461 1.0000 Uani . .
H122 H -0.0947 0.3369 0.7035 0.0719 1.0000 Uiso R .
H123 H 0.0139 0.4637 0.7225 0.0720 1.0000 Uiso R .
H121 H 0.0002 0.4245 0.6718 0.0719 1.0000 Uiso R .
C13 C -0.2375(18) 0.5846(15) 0.7313(5) 0.0679 1.0000 Uani . .
H131 H -0.2831 0.4898 0.7388 0.1049 1.0000 Uiso R .
H133 H -0.1694 0.6143 0.7552 0.1050 1.0000 Uiso R .
H132 H -0.3076 0.6653 0.7264 0.1051 1.0000 Uiso R .
O14 O -0.1620(6) 0.8440(7) 0.60287(19) 0.0255 1.0000 Uani . .
C15 C -0.2496(10) 0.9798(10) 0.6048(3) 0.0287 1.0000 Uani . .
C16 C -0.3806(12) 0.9477(15) 0.5730(5) 0.0550 1.0000 Uani . .
H162 H -0.4403 1.0382 0.5706 0.0840 1.0000 Uiso R .
H161 H -0.4330 0.8621 0.5838 0.0840 1.0000 Uiso R .
H163 H -0.3528 0.9222 0.5443 0.0839 1.0000 Uiso R .
C17 C -0.1672(12) 1.1178(11) 0.5897(4) 0.0394 1.0000 Uani . .
H171 H -0.2259 1.2088 0.5884 0.0610 1.0000 Uiso R .
H173 H -0.0852 1.1357 0.6101 0.0610 1.0000 Uiso R .
H172 H -0.1373 1.0979 0.5609 0.0610 1.0000 Uiso R .
C18 C -0.2904(12) 1.0082(12) 0.6516(3) 0.0386 1.0000 Uani . .
H182 H -0.3535 1.0957 0.6518 0.0599 1.0000 Uiso R .
H181 H -0.2065 1.0286 0.6709 0.0600 1.0000 Uiso R .
H183 H -0.3371 0.9178 0.6618 0.0600 1.0000 Uiso R .
C19 C 0.3711(9) 0.5780(12) 0.5394(3) 0.0316 1.0000 Uani . U
C20 C 0.2568(9) 0.5547(12) 0.5069(3) 0.0318 1.0000 Uani . U
C21 C 0.2018(11) 0.4022(12) 0.4900(3) 0.0373 1.0000 Uani . .
C22 C 0.1751(15) 0.2827(14) 0.5245(4) 0.0525 1.0000 Uani . .
C23 C 0.1396(9) 0.3505(11) 0.5683(3) 0.0318 1.0000 Uani . .
C24 C 0.2402(10) 0.3868(11) 0.6008(3) 0.0347 1.0000 Uani . .
C25 C 0.3970(12) 0.3720(16) 0.6018(5) 0.0564 1.0000 Uani . .
C26 C 0.4556(11) 0.446(2) 0.5615(4) 0.0624 1.0000 Uani . .
H262 H 0.5492 0.4862 0.5709 0.0781 1.0000 Uiso R .
H261 H 0.4634 0.3649 0.5396 0.0780 1.0000 Uiso R .
H251 H 0.4390 0.4237 0.6282 0.0691 1.0000 Uiso R .
H252 H 0.4226 0.2628 0.6027 0.0691 1.0000 Uiso R .
H241 H 0.2062 0.3815 0.6302 0.0432 1.0000 Uiso R .
H231 H 0.0483 0.3196 0.5780 0.0401 1.0000 Uiso R .
H222 H 0.2597 0.2188 0.5302 0.0641 1.0000 Uiso R .
H221 H 0.0957 0.2184 0.5130 0.0639 1.0000 Uiso R .
H211 H 0.1121 0.4210 0.4727 0.0460 1.0000 Uiso R .
H212 H 0.2700 0.3589 0.4714 0.0460 1.0000 Uiso R .
H201 H 0.2469 0.6378 0.4848 0.0402 1.0000 Uiso R .
H191 H 0.4258 0.6734 0.5360 0.0390 1.0000 Uiso R .
C27 C 0.1719(14) 0.8433(11) 0.5520(3) 0.0429 1.0000 Uani . .
H272 H 0.0786 0.8698 0.5393 0.0681 1.0000 Uiso R .
H271 H 0.1942 0.9033 0.5783 0.0680 1.0000 Uiso R .
H273 H 0.2393 0.8659 0.5312 0.0682 1.0000 Uiso R .

loop_
_atom_site_aniso_label
_atom_site_aniso_U_11
_atom_site_aniso_U_22
_atom_site_aniso_U_33
_atom_site_aniso_U_23
_atom_site_aniso_U_13
_atom_site_aniso_U_12
Pt1 0.02372(16) 0.02094(16) 0.01878(16) -0.00045(11) 0.00418(10) -0.00440(11)
O2 0.025(3) 0.026(3) 0.026(3) 0.000(2) 0.016(2) 0.006(2)
Si3 0.0225(10) 0.0213(10) 0.0178(9) 0.0006(8) 0.0012(7) -0.0010(8)
O4 0.029(3) 0.024(3) 0.026(3) 0.001(2) -0.003(2) -0.005(2)
C5 0.031(4) 0.029(4) 0.028(4) -0.003(3) -0.008(3) -0.005(4)
C6 0.052(6) 0.059(7) 0.028(5) -0.009(5) -0.007(4) -0.012(6)
C7 0.038(5) 0.044(6) 0.048(6) 0.006(5) -0.018(4) -0.012(5)
C8 0.040(6) 0.045(6) 0.052(6) 0.000(5) -0.017(5) 0.006(5)
O9 0.035(3) 0.023(3) 0.018(3) -0.002(2) 0.003(2) -0.006(2)
C10 0.021(4) 0.031(4) 0.032(4) 0.001(4) 0.012(3) -0.005(3)
C11 0.042(6) 0.034(5) 0.062(7) 0.006(5) -0.016(5) -0.009(4)
C12 0.040(5) 0.044(6) 0.053(6) 0.021(5) 0.002(5) 0.000(5)
C13 0.104(11) 0.041(7) 0.069(9) 0.004(6) 0.063(9) -0.013(7)
O14 0.028(3) 0.022(3) 0.026(3) -0.003(2) -0.001(2) 0.004(2)
C15 0.031(4) 0.022(4) 0.032(4) -0.005(3) -0.003(3) 0.004(3)
C16 0.038(5) 0.046(6) 0.077(8) -0.022(6) -0.023(5) 0.017(5)
C17 0.050(6) 0.028(5) 0.041(5) 0.007(4) 0.006(4) 0.005(4)
C18 0.046(5) 0.030(5) 0.041(5) -0.001(4) 0.013(4) 0.014(4)
C19 0.030(3) 0.044(4) 0.024(3) -0.002(3) 0.018(2) -0.004(3)
C20 0.031(3) 0.043(4) 0.024(3) -0.002(3) 0.017(2) -0.004(3)
C21 0.043(5) 0.042(5) 0.027(4) -0.013(4) 0.006(4) -0.002(4)
C22 0.068(8) 0.035(6) 0.054(7) 0.002(5) -0.002(6) -0.022(5)
C23 0.023(4) 0.026(4) 0.048(5) 0.007(4) 0.010(4) -0.012(3)
C24 0.024(4) 0.038(5) 0.043(5) 0.003(4) 0.004(4) 0.009(4)
C25 0.035(6) 0.062(8) 0.072(8) 0.012(6) 0.002(5) 0.017(5)
C26 0.021(4) 0.132(13) 0.035(5) -0.001(7) 0.006(4) 0.006(6)
C27 0.079(8) 0.020(4) 0.030(5) 0.002(4) 0.010(5) -0.015(5)

loop_
_atom_type_symbol
_atom_type_scat_dispersion_real
_atom_type_scat_dispersion_imag
_atom_type_scat_Cromer_Mann_a1
_atom_type_scat_Cromer_Mann_b1
_atom_type_scat_Cromer_Mann_a2
_atom_type_scat_Cromer_Mann_b2
_atom_type_scat_Cromer_Mann_a3
_atom_type_scat_Cromer_Mann_b3
_atom_type_scat_Cromer_Mann_a4
_atom_type_scat_Cromer_Mann_b4
_atom_type_scat_Cromer_Mann_c
_atom_type_scat_source
C 0.0033 0.0016 2.3100 20.8439 1.0200 10.2075 1.5886 0.5687 0.8650 51.6512 0.2156 'International Tables Vol C 4.2.6.8 and 6.1.1.4'
H 0.0000 0.0000 0.4930 10.5109 0.3229 26.1257 0.1402 3.1424 0.0408 57.7998 0.0030 'International Tables Vol C 4.2.6.8 and 6.1.1.4'
O 0.0106 0.0060 3.0485 13.2771 2.2868 5.7011 1.5463 0.3239 0.8670 32.9089 0.2508 'International Tables Vol C 4.2.6.8 and 6.1.1.4'
Si 0.0817 0.0704 6.2915 2.4386 3.0353 32.3337 1.9891 0.6785 1.5410 81.6937 1.1407 'International Tables Vol C 4.2.6.8 and 6.1.1.4'
Pt -1.7033 8.3905 27.0059 1.5129 17.7639 8.8117 15.7131 0.4246 5.7837 38.6103 11.6883 'International Tables Vol C 4.2.6.8 and 6.1.1.4'

loop_
_geom_angle_atom_site_label_1
_geom_angle_atom_site_label_2
_geom_angle_atom_site_label_3
_geom_angle
_geom_angle_publ_flag
O2 Pt1 Si3 17.92(17) yes
O2 Pt1 C19 160.6(3) yes
Si3 Pt1 C19 155.1(3) yes
O2 Pt1 C20 159.0(3) yes
Si3 Pt1 C20 158.5(3) yes
C19 Pt1 C20 39.1(4) yes
O2 Pt1 C23 89.3(3) yes
Si3 Pt1 C23 107.2(2) yes
C19 Pt1 C23 90.5(4) yes
C20 Pt1 C23 81.2(4) yes
O2 Pt1 C24 87.2(3) yes
Si3 Pt1 C24 102.7(3) yes
C19 Pt1 C24 81.8(4) yes
C20 Pt1 C24 95.2(4) yes
C23 Pt1 C24 34.5(3) yes
O2 Pt1 C27 92.4(4) yes
Si3 Pt1 C27 74.8(3) yes
C19 Pt1 C27 92.9(4) yes
C20 Pt1 C27 91.9(4) yes
C23 Pt1 C27 164.4(4) yes
C24 Pt1 C27 161.1(4) yes
Pt1 O2 Si3 139.5(4) yes
O2 Si3 Pt1 22.6(2) yes
O2 Si3 O4 116.5(3) yes
Pt1 Si3 O4 99.0(2) yes
O2 Si3 O9 109.2(3) yes
Pt1 Si3 O9 130.2(2) yes
O4 Si3 O9 104.8(3) yes
O2 Si3 O14 107.4(3) yes
Pt1 Si3 O14 101.4(2) yes
O4 Si3 O14 106.8(3) yes
O9 Si3 O14 112.2(3) yes
Si3 O4 C5 130.3(6) yes
O4 C5 C6 109.0(8) yes
O4 C5 C7 105.5(7) yes
C6 C5 C7 111.0(9) yes
O4 C5 C8 109.8(7) yes
C6 C5 C8 111.1(9) yes
C7 C5 C8 110.4(9) yes
C5 C6 H61 110.0 no
C5 C6 H63 109.5 no
H61 C6 H63 108.9 no
C5 C6 H62 110.3 no
H61 C6 H62 109.1 no
H63 C6 H62 109.0 no
C5 C7 H72 110.0 no
C5 C7 H71 109.7 no
H72 C7 H71 109.5 no
C5 C7 H73 109.3 no
H72 C7 H73 109.3 no
H71 C7 H73 109.0 no
C5 C8 H83 109.4 no
C5 C8 H81 110.1 no
H83 C8 H81 109.6 no
C5 C8 H82 109.2 no
H83 C8 H82 109.1 no
H81 C8 H82 109.4 no
Si3 O9 C10 131.5(5) yes
O9 C10 C11 110.0(7) yes
O9 C10 C12 109.0(7) yes
C11 C10 C12 109.2(9) yes
O9 C10 C13 105.5(8) yes
C11 C10 C13 113.0(10) yes
C12 C10 C13 110.1(10) yes
C10 C11 H111 109.3 no
C10 C11 H112 109.5 no
H111 C11 H112 109.2 no
C10 C11 H113 109.8 no
H111 C11 H113 109.5 no
H112 C11 H113 109.5 no
C10 C12 H122 109.7 no
C10 C12 H123 109.0 no
H122 C12 H123 109.8 no
C10 C12 H121 109.2 no
H122 C12 H121 109.3 no
H123 C12 H121 109.8 no
C10 C13 H131 109.1 no
C10 C13 H133 109.9 no
H131 C13 H133 109.3 no
C10 C13 H132 109.9 no
H131 C13 H132 109.3 no
H133 C13 H132 109.3 no
Si3 O14 C15 132.0(5) yes
O14 C15 C16 105.3(7) yes
O14 C15 C17 108.1(7) yes
C16 C15 C17 111.1(9) yes
O14 C15 C18 111.3(7) yes
C16 C15 C18 111.1(9) yes
C17 C15 C18 109.7(8) yes
C15 C16 H162 109.8 no
C15 C16 H161 109.7 no
H162 C16 H161 109.2 no
C15 C16 H163 110.2 no
H162 C16 H163 108.9 no
H161 C16 H163 109.1 no
C15 C17 H171 110.0 no
C15 C17 H173 109.6 no
H171 C17 H173 109.0 no
C15 C17 H172 109.8 no
H171 C17 H172 109.0 no
H173 C17 H172 109.4 no
C15 C18 H182 109.9 no
C15 C18 H181 109.6 no
H182 C18 H181 109.4 no
C15 C18 H183 109.5 no
H182 C18 H183 109.2 no
H181 C18 H183 109.2 no
Pt1 C19 C20 70.4(5) yes
Pt1 C19 C26 111.7(6) yes
C20 C19 C26 123.0(10) yes
Pt1 C19 H191 114.2 no
C20 C19 H191 114.9 no
C26 C19 H191 114.5 no
C19 C20 Pt1 70.4(5) yes
C19 C20 C21 126.0(9) yes
Pt1 C20 C21 111.6(6) yes
C19 C20 H201 113.4 no
Pt1 C20 H201 114.0 no
C21 C20 H201 113.6 no
C20 C21 C22 116.0(8) yes
C20 C21 H211 107.5 no
C22 C21 H211 107.4 no
C20 C21 H212 108.1 no
C22 C21 H212 107.8 no
H211 C21 H212 110.0 no
C21 C22 C23 114.4(9) yes
C21 C22 H222 108.8 no
C23 C22 H222 107.8 no
C21 C22 H221 108.1 no
C23 C22 H221 108.1 no
H222 C22 H221 109.8 no
C22 C23 Pt1 108.7(6) yes
C22 C23 C24 122.3(9) yes
Pt1 C23 C24 71.2(6) yes
C22 C23 H231 115.5 no
Pt1 C23 H231 114.8 no
C24 C23 H231 115.6 no
Pt1 C24 C23 74.3(6) yes
Pt1 C24 C25 107.8(7) yes
C23 C24 C25 129.4(10) yes
Pt1 C24 H241 111.0 no
C23 C24 H241 113.0 no
C25 C24 H241 112.7 no
C24 C25 C26 112.4(10) yes
C24 C25 H251 108.1 no
C26 C25 H251 108.7 no
C24 C25 H252 109.3 no
C26 C25 H252 108.5 no
H251 C25 H252 109.8 no
C25 C26 C19 117.0(9) yes
C25 C26 H262 107.5 no
C19 C26 H262 107.0 no
C25 C26 H261 107.9 no
C19 C26 H261 107.7 no
H262 C26 H261 109.5 no
Pt1 C27 H272 109.2 no
Pt1 C27 H271 109.5 no
H272 C27 H271 109.5 no
Pt1 C27 H273 110.1 no
H272 C27 H273 109.2 no
H271 C27 H273 109.3 no

loop_
_geom_bond_atom_site_label_1
_geom_bond_atom_site_label_2
_geom_bond_distance
_geom_bond_publ_flag
Pt1 O2 1.988(5) yes
Pt1 Si3 3.358(2) yes
Pt1 C19 2.110(8) yes
Pt1 C20 2.110(8) yes
Pt1 C23 2.286(9) yes
Pt1 C24 2.248(10) yes
Pt1 C27 2.041(10) yes
O2 Si3 1.589(6) yes
Si3 O4 1.633(6) yes
Si3 O9 1.629(6) yes
Si3 O14 1.631(6) yes
O4 C5 1.441(10) yes
C5 C6 1.515(14) yes
C5 C7 1.519(14) yes
C5 C8 1.518(14) yes
C6 H61 0.964 no
C6 H63 0.961 no
C6 H62 0.962 no
C7 H72 0.960 no
C7 H71 0.959 no
C7 H73 0.963 no
C8 H83 0.962 no
C8 H81 0.963 no
C8 H82 0.964 no
O9 C10 1.429(10) yes
C10 C11 1.521(13) yes
C10 C12 1.517(14) yes
C10 C13 1.516(13) yes
C11 H111 0.961 no
C11 H112 0.959 no
C11 H113 0.963 no
C12 H122 0.961 no
C12 H123 0.962 no
C12 H121 0.962 no
C13 H131 0.961 no
C13 H133 0.962 no
C13 H132 0.963 no
O14 C15 1.438(10) yes
C15 C16 1.527(13) yes
C15 C17 1.516(13) yes
C15 C18 1.529(13) yes
C16 H162 0.962 no
C16 H161 0.963 no
C16 H163 0.962 no
C17 H171 0.960 no
C17 H173 0.963 no
C17 H172 0.960 no
C18 H182 0.962 no
C18 H181 0.961 no
C18 H183 0.960 no
C19 C20 1.414(13) yes
C19 C26 1.514(18) yes
C19 H191 0.982 no
C20 C21 1.487(14) yes
C20 H201 0.981 no
C21 C22 1.508(15) yes
C21 H211 0.972 no
C21 H212 0.970 no
C22 C23 1.521(16) yes
C22 H222 0.974 no
C22 H221 0.973 no
C23 C24 1.344(13) yes
C23 H231 0.974 no
C24 C25 1.487(14) yes
C24 H241 0.980 no
C25 C26 1.529(18) yes
C25 H251 0.972 no
C25 H252 0.972 no
C26 H262 0.970 no
C26 H261 0.973 no
C27 H272 0.959 no
C27 H271 0.960 no
C27 H273 0.959 no

loop_
_geom_hbond_atom_site_label_D
_geom_hbond_atom_site_label_H
_geom_hbond_atom_site_label_A
_geom_hbond_angle_DHA
_geom_hbond_distance_DH
_geom_hbond_distance_HA
_geom_hbond_distance_DA
_geom_hbond_publ_flag
C6 H62 O9 129.00 0.96 2.48 3.176(16) yes
